data_7713992
loop_
_publ_author_name
'Raj, Manaswini'
'Makhal, Koushik'
'Raj, Dev'
'Mishra, Aman'
'Mallik, Bhabani S.'
'Padhi, Sumanta Kumar'

_publ_section_title
;
 Electrocatalytic Hydrogen Evolution by a Dinuclear Copper Complex and
 Mechanistic Elucidation through DFT Studies
;
_journal_name_full 'Dalton Transactions'
_journal_paper_doi 10.1039/D3DT02733C
_journal_year 2023
_chemical_formula_moiety 'C52 H32 Cu2 N8 O4, H2 O'
_chemical_formula_sum 'C52 H34 Cu2 N8 O5'
_chemical_formula_weight 977.99
_space_group_crystal_system triclinic
_space_group_IT_number 2
_space_group_name_Hall '-P 1'
_space_group_name_H-M_alt 'P -1'
_symmetry_Int_Tables_number 2
_atom_sites_solution_primary iterative
_audit_block_doi 10.5517/ccdc.csd.cc2g05qd
_audit_creation_date 2022-07-04
_audit_creation_method
;
Olex2 1.2
(compiled 2018.05.29 svn.r3508 for OlexSys, GUI svn.r5506)
;
_audit_update_record
;
2023-05-20 deposited with the CCDC.	2023-09-19 downloaded from the CCDC.
;
_cell_angle_alpha 100.619(4)
_cell_angle_beta 98.708(4)
_cell_angle_gamma 103.620(4)
_cell_formula_units_Z 2
_cell_length_a 11.5122(6)
_cell_length_b 12.5503(7)
_cell_length_c 15.0198(7)
_cell_measurement_reflns_used 8164
_cell_measurement_temperature 293(2)
_cell_measurement_theta_max 28.4890
_cell_measurement_theta_min 2.5460
_cell_volume 2029.38(19)
_computing_cell_refinement
;
'CrysAlisPro 1.171.39.29c (Rigaku OD, 2017)'
;
_computing_data_collection
;
'CrysAlisPro 1.171.39.29c (Rigaku OD, 2017)'
;
_computing_data_reduction
;
'CrysAlisPro 1.171.39.29c (Rigaku OD, 2017)'
;
_computing_molecular_graphics 'Olex2 (Dolomanov et al., 2009)'
_computing_publication_material 'Olex2 (Dolomanov et al., 2009)'
_computing_structure_refinement 'olex2.refine (Bourhis et al., 2015)'
_computing_structure_solution 'olex2.solve (Bourhis et al., 2015)'
_diffrn_ambient_temperature 293(2)
_diffrn_detector 'CCD plate'
_diffrn_detector_area_resol_mean 8.0303
_diffrn_detector_type EosS2
_diffrn_measured_fraction_theta_full 0.9997
_diffrn_measured_fraction_theta_max 0.8748
_diffrn_measurement_details
;
List of Runs (angles in degrees, time in seconds):

  # Type    Start    End  Width  t~exp~   \w     \q     \k     \f   Frames
#--------------------------------------------------------------------------
  1  \w    -52.00  22.00   1.00   54.00    --   13.76 -57.00  90.00   74
  2  \w    -52.00  39.00   1.00   54.00    --   13.76 -77.00   0.00   91
  3  \w    -46.00  16.00   1.00   54.00    --   13.76 -38.00 150.00   62
  4  \w     -1.00  65.00   1.00   54.00    --   13.76  57.00   0.00   66
  5  \w     -9.00  80.00   1.00   54.00    --   13.76  77.00 120.00   89
  6  \w      1.00  82.00   1.00   54.00    --   13.76  38.00 -90.00   81
  7  \w    -76.00   1.00   1.00   54.00    --  -15.95 -38.00   0.00   77
  8  \w    -80.00 -52.00   1.00   54.00    --  -15.95 143.00 107.89   28
  9  \w    -80.00 -12.00   1.00   54.00    --  -15.95 143.00-175.40   68
 10  \w    -80.00 -37.00   1.00   54.00    --  -15.95 143.00 -22.34   43
;
_diffrn_measurement_device 'four-circle diffractometer'
_diffrn_measurement_device_type 'SuperNova, Single source at offset/far, EosS2'
_diffrn_measurement_method '\w scans'
_diffrn_measurement_specimen_support 'Mitegen 50um'
_diffrn_orient_matrix_type 'CrysAlisPro convention (1999,Acta A55,543-557)'
_diffrn_orient_matrix_UB_11 0.0062910000
_diffrn_orient_matrix_UB_12 0.0587267000
_diffrn_orient_matrix_UB_13 0.0073521000
_diffrn_orient_matrix_UB_21 -0.0574897000
_diffrn_orient_matrix_UB_22 -0.0107406000
_diffrn_orient_matrix_UB_23 -0.0298544000
_diffrn_orient_matrix_UB_31 -0.0291333000
_diffrn_orient_matrix_UB_32 -0.0021226000
_diffrn_orient_matrix_UB_33 0.0382540000
_diffrn_radiation_collimation 0.3
_diffrn_radiation_monochromator mirror
_diffrn_radiation_probe x-ray
_diffrn_radiation_type 'Mo K\a'
_diffrn_radiation_wavelength 0.71073
_diffrn_reflns_av_R_equivalents 0.0449
_diffrn_reflns_av_unetI/netI 0.0640
_diffrn_reflns_limit_h_max 15
_diffrn_reflns_limit_h_min -15
_diffrn_reflns_limit_k_max 17
_diffrn_reflns_limit_k_min -16
_diffrn_reflns_limit_l_max 19
_diffrn_reflns_limit_l_min -20
_diffrn_reflns_number 33134
_diffrn_reflns_theta_full 26.0000
_diffrn_reflns_theta_max 29.42
_diffrn_reflns_theta_min 1.86
_diffrn_source 'micro-focus sealed X-ray tube'
_diffrn_source_current 24.0
_diffrn_source_power 1.2
_diffrn_source_target Mo
_diffrn_source_type 'SuperNova (Mo) X-ray Source'
_diffrn_source_voltage 50.0
_exptl_absorpt_coefficient_mu 1.113
_exptl_absorpt_correction_T_max 1.00000
_exptl_absorpt_correction_T_min 0.56167
_exptl_absorpt_correction_type multi-scan
_exptl_absorpt_process_details
;
CrysAlisPro 1.171.39.29c (Rigaku Oxford Diffraction, 2017)
Empirical absorption correction using spherical harmonics,
 implemented in SCALE3 ABSPACK scaling algorithm.
;
_exptl_crystal_colour 'light brown'
_exptl_crystal_colour_modifier light
_exptl_crystal_colour_primary brown
_exptl_crystal_density_diffrn 1.6004
_exptl_crystal_description block
_exptl_crystal_F_000 1001.7254
_exptl_crystal_size_max 25
_exptl_crystal_size_mid 22
_exptl_crystal_size_min 18
_refine_diff_density_max 0.5715
_refine_diff_density_min -0.7252
_refine_diff_density_rms 0.1385
_refine_ls_d_res_high 0.7235
_refine_ls_d_res_low 10.9534
_refine_ls_goodness_of_fit_ref 1.0308
_refine_ls_hydrogen_treatment constr
_refine_ls_matrix_type full
_refine_ls_number_constraints 65
_refine_ls_number_parameters 607
_refine_ls_number_reflns 9807
_refine_ls_number_restraints 0
_refine_ls_restrained_S_all 1.0308
_refine_ls_R_factor_all 0.0856
_refine_ls_R_factor_gt 0.0434
_refine_ls_shift/su_max 0.0000
_refine_ls_shift/su_mean 0.0000
_refine_ls_structure_factor_coef Fsqd
_refine_ls_weighting_details 'w=1/[\s^2^(Fo^2^)+(0.0468P)^2^+0.2124P] where P=(Fo^2^+2Fc^2^)/3'
_refine_ls_weighting_scheme calc
_refine_ls_wR_factor_gt 0.0939
_refine_ls_wR_factor_ref 0.1084
_reflns_Friedel_coverage 0.0
_reflns_limit_h_max 15
_reflns_limit_h_min -15
_reflns_limit_k_max 16
_reflns_limit_k_min -17
_reflns_limit_l_max 20
_reflns_limit_l_min 0
_reflns_number_gt 6372
_reflns_number_total 9807
_reflns_threshold_expression I>=2u(I)
_cod_data_source_file d3dt02733c2.cif
_cod_data_source_block Copper_SBO
_cod_database_code 7713992
_chemical_oxdiff_formula 'C104 H64 As4 N20 O6 '
_reflns_odcompleteness_completeness 99.98
_reflns_odcompleteness_iscentric 1
_reflns_odcompleteness_theta 26.32
_olex2_refinement_description
;
1. Fixed Uiso
 At 1.2 times of:
  All C(H) groups, All C(H,H) groups
 At 1.5 times of:
  All O(H,H) groups
2.a Free rotating group:
 O5(H5a,H5b)
2.b Secondary CH2 refined with riding coordinates:
 C10(H10a,H10b), C36(H36a,H36b)
2.c Aromatic/amide H refined with riding coordinates:
 C19(H19), C20(H20), C45(H45), C38(H38), C15(H15), C41(H41), C46(H46),
 C23(H23), C31(H31), C21(H21), C32(H32), C39(H39), C40(H40), C22(H22), C12(H12),
  C14(H14), C6(H6), C47(H47), C49(H49), C30(H30), C4(H4), C2(H2), C5(H5),
 C48(H48), C29(H29), C28(H28), C13(H13), C3(H3)
;
_olex2_date_sample_data_collection 2018-05-07
_olex2_submission_original_sample_id Cu_SBO
_olex2_submission_special_instructions 'No special instructions were received'
_oxdiff_exptl_absorpt_empirical_details
;
Empirical correction (ABSPACK) includes:
- Absorption correction using spherical harmonics
- Frame scaling
;
_oxdiff_exptl_absorpt_empirical_full_max 1.712
_oxdiff_exptl_absorpt_empirical_full_min 0.652

loop_
_space_group_symop_id
_space_group_symop_operation_xyz
1 x,y,z
2 -x,-y,-z

loop_
_atom_site_label
_atom_site_type_symbol
_atom_site_fract_x
_atom_site_fract_y
_atom_site_fract_z
_atom_site_U_iso_or_equiv
_atom_site_adp_type
_atom_site_occupancy
_atom_site_refinement_flags_posn
Cu1 Cu 0.23902(3) 0.37210(3) 0.59605(2) 0.03469(10) Uani 1.000000 .
Cu2 Cu 0.27188(3) 0.22424(3) 0.90295(2) 0.03555(10) Uani 1.000000 .
O4 O 0.27670(19) 0.32941(17) 1.02023(12) 0.0447(5) Uani 1.000000 .
O1 O 0.15500(18) 0.32461(18) 0.46989(12) 0.0464(5) Uani 1.000000 .
O3 O 0.37722(18) 0.15493(17) 0.96880(13) 0.0456(5) Uani 1.000000 .
O2 O 0.16396(18) 0.49802(16) 0.60233(12) 0.0422(5) Uani 1.000000 .
N2 N 0.32227(19) 0.45778(17) 0.72841(13) 0.0279(5) Uani 1.000000 .
N8 N 0.16810(19) 0.21355(18) 0.62859(14) 0.0298(5) Uani 1.000000 .
N6 N 0.15587(19) 0.30738(17) 0.85080(13) 0.0295(5) Uani 1.000000 .
N7 N 0.0634(2) 0.09020(18) 0.69778(14) 0.0320(5) Uani 1.000000 .
N4 N 0.3772(2) 0.23326(18) 0.80195(14) 0.0325(5) Uani 1.000000 .
N3 N 0.4912(2) 0.29911(19) 0.70609(15) 0.0355(5) Uani 1.000000 .
N1 N 0.3946(2) 0.35100(18) 0.53061(15) 0.0353(5) Uani 1.000000 .
N5 N 0.1455(2) 0.05487(18) 0.87941(14) 0.0338(5) Uani 1.000000 .
C43 C 0.1069(2) 0.1994(2) 0.69571(16) 0.0303(6) Uani 1.000000 .
O5 O 0.1002(2) 0.5742(3) 0.4391(2) 0.0808(8) Uani 1.000000 .
H5a H 0.128(3) 0.546(3) 0.483(2) 0.1213(12) Uiso 1.000000 G
H5b H 0.0233(6) 0.546(3) 0.423(3) 0.1213(12) Uiso 1.000000 G
C26 C 0.2916(2) 0.5574(2) 0.75027(17) 0.0293(6) Uani 1.000000 .
C18 C 0.3973(2) 0.4330(2) 0.79352(17) 0.0306(6) Uani 1.000000 .
C44 C 0.0930(2) 0.2929(2) 0.76544(17) 0.0310(6) Uani 1.000000 .
C17 C 0.4220(2) 0.3214(2) 0.76957(17) 0.0316(6) Uani 1.000000 .
C24 C 0.2054(2) 0.5760(2) 0.68040(19) 0.0347(6) Uani 1.000000 .
C33 C 0.0330(3) 0.0038(2) 0.83341(17) 0.0344(6) Uani 1.000000 .
C25 C 0.3413(3) 0.6359(2) 0.83587(18) 0.0347(6) Uani 1.000000 .
C52 C 0.1563(2) 0.3994(2) 0.91701(17) 0.0311(6) Uani 1.000000 .
C7 C 0.5108(3) 0.3572(2) 0.5593(2) 0.0400(7) Uani 1.000000 .
C37 C 0.0989(2) 0.0262(2) 0.62610(17) 0.0340(6) Uani 1.000000 .
C42 C 0.1648(2) 0.1048(2) 0.58374(17) 0.0326(6) Uani 1.000000 .
C19 C 0.4503(3) 0.5063(2) 0.87946(18) 0.0372(7) Uani 1.000000 .
H19 H 0.5030(3) 0.4863(2) 0.92269(18) 0.0447(8) Uiso 1.000000 R
C16 C 0.4181(3) 0.1463(2) 0.75627(18) 0.0358(6) Uani 1.000000 .
C9 C 0.3514(3) 0.3346(2) 0.43724(19) 0.0397(7) Uani 1.000000 .
C11 C 0.4900(3) 0.1864(2) 0.69629(19) 0.0372(7) Uani 1.000000 .
C20 C 0.4243(3) 0.6079(2) 0.89977(19) 0.0412(7) Uani 1.000000 .
H20 H 0.4618(3) 0.6585(2) 0.95601(19) 0.0495(8) Uiso 1.000000 R
C45 C 0.0221(3) 0.3634(2) 0.74110(18) 0.0367(7) Uani 1.000000 .
H45 H -0.0257(3) 0.3472(2) 0.68200(18) 0.0441(8) Uiso 1.000000 R
C38 C 0.0769(3) -0.0891(2) 0.59464(19) 0.0433(7) Uani 1.000000 .
H38 H 0.0307(3) -0.1399(2) 0.62220(19) 0.0520(9) Uiso 1.000000 R
C27 C 0.3165(3) 0.0679(3) 0.99607(19) 0.0425(7) Uani 1.000000 .
C51 C 0.0948(3) 0.4800(2) 0.89604(19) 0.0374(7) Uani 1.000000 .
C1 C 0.2255(3) 0.3274(2) 0.40921(19) 0.0440(7) Uani 1.000000 .
C50 C 0.2253(3) 0.4087(2) 1.00670(18) 0.0372(7) Uani 1.000000 .
C35 C 0.1934(3) 0.0126(2) 0.95036(17) 0.0353(7) Uani 1.000000 .
C10 C 0.5602(3) 0.3793(3) 0.6616(2) 0.0430(7) Uani 1.000000 .
H10a H 0.5592(3) 0.4547(3) 0.6907(2) 0.0516(9) Uiso 1.000000 R
H10b H 0.6445(3) 0.3762(3) 0.6714(2) 0.0516(9) Uiso 1.000000 R
C36 C -0.0215(3) 0.0477(3) 0.75397(19) 0.0405(7) Uani 1.000000 .
H36a H -0.0555(3) 0.1077(3) 0.77902(19) 0.0486(8) Uiso 1.000000 R
H36b H -0.0883(3) -0.0125(3) 0.71415(19) 0.0486(8) Uiso 1.000000 R
C15 C 0.3956(3) 0.0342(3) 0.7604(2) 0.0456(8) Uani 1.000000 .
H15 H 0.3482(3) 0.0058(3) 0.8001(2) 0.0547(9) Uiso 1.000000 R
C34 C 0.1247(3) -0.0812(2) 0.97793(19) 0.0417(7) Uani 1.000000 .
C41 C 0.2142(3) 0.0676(2) 0.50875(19) 0.0408(7) Uani 1.000000 .
H41 H 0.2589(3) 0.1178(2) 0.47998(19) 0.0490(9) Uiso 1.000000 R
C46 C 0.0240(3) 0.4571(3) 0.80569(19) 0.0408(7) Uani 1.000000 .
H46 H -0.0213(3) 0.5056(3) 0.78997(19) 0.0490(8) Uiso 1.000000 R
C8 C 0.4276(3) 0.3252(3) 0.3716(2) 0.0496(8) Uani 1.000000 .
C23 C 0.1701(3) 0.6744(3) 0.6985(2) 0.0461(8) Uani 1.000000 .
H23 H 0.1136(3) 0.6890(3) 0.6545(2) 0.0553(9) Uiso 1.000000 R
C31 C 0.0034(3) -0.1295(2) 0.9290(2) 0.0471(8) Uani 1.000000 .
H31 H -0.0460(3) -0.1896(2) 0.9456(2) 0.0565(10) Uiso 1.000000 R
C21 C 0.3039(3) 0.7367(2) 0.8512(2) 0.0474(8) Uani 1.000000 .
H21 H 0.3360(3) 0.7911(2) 0.9061(2) 0.0568(9) Uiso 1.000000 R
C32 C -0.0415(3) -0.0881(2) 0.85736(19) 0.0440(7) Uani 1.000000 .
H32 H -0.1213(3) -0.1205(2) 0.82446(19) 0.0528(9) Uiso 1.000000 R
C39 C 0.1266(3) -0.1247(3) 0.5208(2) 0.0493(8) Uani 1.000000 .
H39 H 0.1154(3) -0.2014(3) 0.4984(2) 0.0591(10) Uiso 1.000000 R
C40 C 0.1936(3) -0.0479(3) 0.4788(2) 0.0499(8) Uani 1.000000 .
H40 H 0.2257(3) -0.0751(3) 0.4288(2) 0.0599(10) Uiso 1.000000 R
C22 C 0.2200(3) 0.7523(3) 0.7839(2) 0.0523(9) Uani 1.000000 .
H22 H 0.1944(3) 0.8176(3) 0.7949(2) 0.0627(10) Uiso 1.000000 R
C12 C 0.5415(3) 0.1190(3) 0.6395(2) 0.0510(8) Uani 1.000000 .
H12 H 0.5893(3) 0.1470(3) 0.5999(2) 0.0612(10) Uiso 1.000000 R
C14 C 0.4456(3) -0.0342(3) 0.7038(2) 0.0554(9) Uani 1.000000 .
H14 H 0.4307(3) -0.1100(3) 0.7049(2) 0.0665(11) Uiso 1.000000 R
C6 C 0.5908(3) 0.3442(3) 0.4985(2) 0.0543(9) Uani 1.000000 .
H6 H 0.6713(3) 0.3460(3) 0.5209(2) 0.0652(11) Uiso 1.000000 R
C47 C 0.1117(3) 0.5778(3) 0.9659(2) 0.0483(8) Uani 1.000000 .
H47 H 0.0761(3) 0.6344(3) 0.9541(2) 0.0580(10) Uiso 1.000000 R
C49 C 0.2358(3) 0.5061(3) 1.0727(2) 0.0483(8) Uani 1.000000 .
H49 H 0.2801(3) 0.5164(3) 1.1323(2) 0.0580(9) Uiso 1.000000 R
C30 C 0.1795(4) -0.1189(3) 1.0520(2) 0.0529(9) Uani 1.000000 .
H30 H 0.1355(4) -0.1789(3) 1.0721(2) 0.0635(10) Uiso 1.000000 R
C4 C 0.3769(4) 0.3162(3) 0.2769(2) 0.0664(11) Uani 1.000000 .
H4 H 0.4239(4) 0.3083(3) 0.2322(2) 0.0797(13) Uiso 1.000000 R
C2 C 0.1836(4) 0.3237(3) 0.3157(2) 0.0581(9) Uani 1.000000 .
H2 H 0.1033(4) 0.3244(3) 0.2956(2) 0.0697(11) Uiso 1.000000 R
C5 C 0.5477(4) 0.3290(3) 0.4058(3) 0.0635(11) Uani 1.000000 .
H5 H 0.5999(4) 0.3211(3) 0.3650(3) 0.0761(13) Uiso 1.000000 R
C48 C 0.1811(3) 0.5884(3) 1.0509(2) 0.0538(9) Uani 1.000000 .
H48 H 0.1923(3) 0.6533(3) 1.0963(2) 0.0646(10) Uiso 1.000000 R
C29 C 0.2976(4) -0.0662(3) 1.0937(2) 0.0614(10) Uani 1.000000 .
H29 H 0.3338(4) -0.0920(3) 1.1420(2) 0.0737(12) Uiso 1.000000 R
C28 C 0.3670(3) 0.0254(3) 1.0668(2) 0.0564(9) Uani 1.000000 .
H28 H 0.4480(3) 0.0581(3) 1.0968(2) 0.0677(11) Uiso 1.000000 R
C13 C 0.5177(3) 0.0080(3) 0.6451(2) 0.0576(9) Uani 1.000000 .
H13 H 0.5509(3) -0.0404(3) 0.6086(2) 0.0691(11) Uiso 1.000000 R
C3 C 0.2602(4) 0.3191(3) 0.2526(2) 0.0687(12) Uani 1.000000 .
H3 H 0.2298(4) 0.3179(3) 0.1913(2) 0.0825(14) Uiso 1.000000 R

loop_
_atom_site_aniso_label
_atom_site_aniso_U_11
_atom_site_aniso_U_22
_atom_site_aniso_U_33
_atom_site_aniso_U_12
_atom_site_aniso_U_13
_atom_site_aniso_U_23
Cu1 0.0410(2) 0.0359(2) 0.02634(17) 0.01470(16) 0.00225(15) 0.00332(14)
Cu2 0.0426(2) 0.0328(2) 0.03015(18) 0.01203(17) 0.00086(15) 0.00735(14)
O4 0.0586(14) 0.0448(13) 0.0283(10) 0.0187(11) 0.0001(9) 0.0037(9)
O1 0.0456(13) 0.0619(15) 0.0273(10) 0.0141(11) 0.0020(9) 0.0041(9)
O3 0.0472(13) 0.0408(13) 0.0466(12) 0.0109(10) -0.0041(10) 0.0169(10)
O2 0.0490(13) 0.0401(12) 0.0380(11) 0.0208(10) -0.0014(9) 0.0073(9)
N2 0.0303(12) 0.0264(12) 0.0266(11) 0.0076(10) 0.0052(9) 0.0052(9)
N8 0.0341(13) 0.0269(13) 0.0254(11) 0.0066(10) 0.0024(10) 0.0033(9)
N6 0.0338(13) 0.0269(13) 0.0266(11) 0.0079(10) 0.0062(10) 0.0037(9)
N7 0.0360(13) 0.0287(13) 0.0262(11) 0.0034(11) 0.0004(10) 0.0053(9)
N4 0.0373(13) 0.0297(13) 0.0320(12) 0.0126(11) 0.0030(10) 0.0095(10)
N3 0.0327(13) 0.0327(14) 0.0422(13) 0.0099(11) 0.0069(11) 0.0106(11)
N1 0.0404(14) 0.0277(13) 0.0368(13) 0.0061(11) 0.0125(11) 0.0055(10)
N5 0.0431(15) 0.0301(13) 0.0279(11) 0.0089(11) 0.0072(11) 0.0074(10)
C43 0.0307(15) 0.0330(16) 0.0245(13) 0.0076(12) -0.0006(11) 0.0064(11)
O5 0.0559(17) 0.099(2) 0.090(2) 0.0085(16) -0.0069(15) 0.0610(17)
C26 0.0319(15) 0.0250(15) 0.0327(14) 0.0059(12) 0.0120(12) 0.0083(11)
C18 0.0305(15) 0.0302(16) 0.0299(14) 0.0059(12) 0.0067(12) 0.0069(11)
C44 0.0321(15) 0.0324(16) 0.0279(14) 0.0066(12) 0.0064(12) 0.0076(11)
C17 0.0287(14) 0.0357(16) 0.0295(14) 0.0105(13) -0.0003(11) 0.0079(12)
C24 0.0332(16) 0.0314(16) 0.0413(16) 0.0086(13) 0.0109(13) 0.0102(13)
C33 0.0419(17) 0.0283(16) 0.0308(14) 0.0063(13) 0.0096(13) 0.0038(12)
C25 0.0375(16) 0.0291(16) 0.0342(15) 0.0041(13) 0.0113(13) 0.0021(12)
C52 0.0352(16) 0.0306(16) 0.0278(13) 0.0071(13) 0.0095(12) 0.0067(11)
C7 0.0446(18) 0.0299(16) 0.0495(17) 0.0084(14) 0.0210(15) 0.0122(13)
C37 0.0344(16) 0.0327(16) 0.0299(14) 0.0087(13) -0.0034(12) 0.0037(12)
C42 0.0328(15) 0.0335(16) 0.0278(13) 0.0107(13) -0.0033(12) 0.0037(12)
C19 0.0388(17) 0.0423(18) 0.0269(14) 0.0088(14) 0.0010(12) 0.0065(12)
C16 0.0378(16) 0.0343(17) 0.0374(15) 0.0158(14) 0.0032(13) 0.0090(12)
C9 0.059(2) 0.0242(16) 0.0357(16) 0.0056(14) 0.0182(15) 0.0064(12)
C11 0.0346(16) 0.0358(17) 0.0428(16) 0.0158(13) 0.0039(13) 0.0084(13)
C20 0.0416(18) 0.0393(18) 0.0321(15) 0.0001(14) 0.0060(13) -0.0026(13)
C45 0.0368(16) 0.0462(19) 0.0306(14) 0.0142(14) 0.0072(12) 0.0129(13)
C38 0.0488(19) 0.0319(18) 0.0439(17) 0.0090(15) -0.0025(14) 0.0076(13)
C27 0.059(2) 0.0357(18) 0.0357(16) 0.0191(16) 0.0074(15) 0.0094(13)
C51 0.0427(17) 0.0369(17) 0.0382(16) 0.0143(14) 0.0181(14) 0.0099(13)
C1 0.063(2) 0.0325(18) 0.0304(15) 0.0063(15) 0.0063(15) 0.0020(12)
C50 0.0424(17) 0.0371(18) 0.0303(14) 0.0081(14) 0.0098(13) 0.0051(12)
C35 0.0519(19) 0.0260(15) 0.0292(14) 0.0151(14) 0.0080(13) 0.0037(12)
C10 0.0334(16) 0.0408(19) 0.0569(19) 0.0100(14) 0.0133(15) 0.0130(15)
C36 0.0374(17) 0.0423(19) 0.0377(16) 0.0026(14) 0.0044(13) 0.0122(13)
C15 0.050(2) 0.0416(19) 0.0487(18) 0.0179(16) 0.0092(15) 0.0134(15)
C34 0.067(2) 0.0279(16) 0.0337(15) 0.0164(16) 0.0160(15) 0.0064(13)
C41 0.0422(18) 0.0398(18) 0.0384(16) 0.0130(15) 0.0067(14) 0.0024(13)
C46 0.0446(18) 0.0444(19) 0.0449(17) 0.0235(15) 0.0151(14) 0.0190(14)
C8 0.068(2) 0.0318(18) 0.0484(19) 0.0023(16) 0.0290(18) 0.0089(14)
C23 0.0489(19) 0.0379(18) 0.060(2) 0.0204(16) 0.0150(16) 0.0172(15)
C31 0.070(2) 0.0262(17) 0.0457(18) 0.0062(16) 0.0245(17) 0.0077(14)
C21 0.059(2) 0.0292(17) 0.0505(18) 0.0092(15) 0.0201(17) -0.0036(14)
C32 0.053(2) 0.0353(18) 0.0400(16) 0.0053(15) 0.0109(15) 0.0061(14)
C39 0.053(2) 0.0345(18) 0.0532(19) 0.0160(16) -0.0036(16) -0.0021(15)
C40 0.052(2) 0.049(2) 0.0473(18) 0.0251(17) 0.0053(16) -0.0044(15)
C22 0.063(2) 0.0310(18) 0.072(2) 0.0230(17) 0.0276(19) 0.0103(16)
C12 0.053(2) 0.055(2) 0.0548(19) 0.0271(18) 0.0197(16) 0.0130(16)
C14 0.073(2) 0.0359(19) 0.061(2) 0.0239(18) 0.0128(19) 0.0113(16)
C6 0.053(2) 0.048(2) 0.072(2) 0.0156(17) 0.0346(19) 0.0213(17)
C47 0.064(2) 0.0400(19) 0.0480(18) 0.0236(17) 0.0205(17) 0.0078(15)
C49 0.059(2) 0.052(2) 0.0294(15) 0.0138(17) 0.0062(14) 0.0005(14)
C30 0.085(3) 0.038(2) 0.0415(18) 0.0209(19) 0.0152(18) 0.0160(15)
C4 0.100(3) 0.047(2) 0.044(2) -0.009(2) 0.038(2) 0.0067(16)
C2 0.077(3) 0.050(2) 0.0328(17) -0.0008(18) 0.0007(17) 0.0034(15)
C5 0.081(3) 0.051(2) 0.071(2) 0.012(2) 0.054(2) 0.0194(18)
C48 0.070(2) 0.039(2) 0.050(2) 0.0151(18) 0.0202(18) -0.0027(15)
C29 0.095(3) 0.053(2) 0.0435(19) 0.030(2) 0.005(2) 0.0233(17)
C28 0.067(2) 0.053(2) 0.0493(19) 0.0202(19) -0.0035(17) 0.0187(17)
C13 0.071(2) 0.049(2) 0.061(2) 0.0340(19) 0.0199(19) 0.0050(17)
C3 0.104(3) 0.051(2) 0.0303(17) -0.015(2) 0.011(2) 0.0065(15)

loop_
_atom_type_symbol
_atom_type_scat_dispersion_real
_atom_type_scat_dispersion_imag
_atom_type_scat_Cromer_Mann_a1
_atom_type_scat_Cromer_Mann_a2
_atom_type_scat_Cromer_Mann_a3
_atom_type_scat_Cromer_Mann_a4
_atom_type_scat_Cromer_Mann_b1
_atom_type_scat_Cromer_Mann_b2
_atom_type_scat_Cromer_Mann_b3
_atom_type_scat_Cromer_Mann_b4
_atom_type_scat_Cromer_Mann_c
_atom_type_scat_source
_atom_type_scat_dispersion_source
H 0.00000 0.00000 0.49300 0.32291 0.14019 0.04081 10.51090 26.12570 3.14236 57.79970 0.0030380000826 'International Tables Volume C Table 6.1.1.4 (pp. 500-502)' 'Henke, Gullikson and Davis, At. Data and Nucl. Data Tables, 1993, 54, 2'
C 0.00347 0.00161 2.31000 1.02000 1.58860 0.86500 20.84390 10.20750 0.56870 51.65120 0.215599998832 'International Tables Volume C Table 6.1.1.4 (pp. 500-502)' 'Henke, Gullikson and Davis, At. Data and Nucl. Data Tables, 1993, 54, 2'
Cu 0.34125 1.28947 13.33800 7.16760 5.61580 1.67350 3.58280 0.24700 11.39660 64.81260 1.19099998474 'International Tables Volume C Table 6.1.1.4 (pp. 500-502)' 'Henke, Gullikson and Davis, At. Data and Nucl. Data Tables, 1993, 54, 2'
O 0.01158 0.00611 3.04850 2.28680 1.54630 0.86700 13.27710 5.70110 0.32390 32.90890 0.250800013542 'International Tables Volume C Table 6.1.1.4 (pp. 500-502)' 'Henke, Gullikson and Davis, At. Data and Nucl. Data Tables, 1993, 54, 2'
N 0.00653 0.00323 12.21260 3.13220 2.01250 1.16630 0.00570 9.89330 28.99750 0.58260 -11.5290002823 'International Tables Volume C Table 6.1.1.4 (pp. 500-502)' 'Henke, Gullikson and Davis, At. Data and Nucl. Data Tables, 1993, 54, 2'

loop_
_geom_angle_atom_site_label_1
_geom_angle_atom_site_label_2
_geom_angle_atom_site_label_3
_geom_angle
_geom_angle_site_symmetry_1
_geom_angle_site_symmetry_3
_geom_angle_publ_flag
O2 Cu1 O1 85.69(8) . . ?
N2 Cu1 O1 166.80(9) . . ?
N2 Cu1 O2 81.85(8) . . ?
N8 Cu1 O1 94.53(9) . . ?
N8 Cu1 O2 126.90(8) . . ?
N8 Cu1 N2 96.41(8) . . ?
N1 Cu1 O1 81.17(8) . . ?
N1 Cu1 O2 127.37(8) . . ?
N1 Cu1 N2 103.03(8) . . ?
N1 Cu1 N8 104.89(8) . . ?
O3 Cu2 O4 89.92(8) . . ?
N6 Cu2 O4 82.30(8) . . ?
N6 Cu2 O3 171.89(8) . . ?
N4 Cu2 O4 132.93(9) . . ?
N4 Cu2 O3 91.13(8) . . ?
N4 Cu2 N6 95.84(8) . . ?
N5 Cu2 O4 115.20(8) . . ?
N5 Cu2 O3 81.04(9) . . ?
N5 Cu2 N6 100.18(9) . . ?
N5 Cu2 N4 111.41(8) . . ?
C50 O4 Cu2 112.30(16) . . ?
C1 O1 Cu1 114.99(19) . . ?
C27 O3 Cu2 112.61(18) . . ?
C24 O2 Cu1 113.95(17) . . ?
C26 N2 Cu1 110.90(16) . . ?
C18 N2 Cu1 131.47(17) . . ?
C18 N2 C26 117.6(2) . . ?
C43 N8 Cu1 124.70(17) . . ?
C42 N8 Cu1 130.35(16) . . ?
C42 N8 C43 104.8(2) . . ?
C44 N6 Cu2 131.09(17) . . ?
C52 N6 Cu2 110.04(16) . . ?
C52 N6 C44 118.5(2) . . ?
C37 N7 C43 106.9(2) . . ?
C36 N7 C43 125.9(2) . . ?
C36 N7 C37 126.5(2) . . ?
C17 N4 Cu2 127.94(17) . . ?
C16 N4 Cu2 126.54(18) . . ?
C16 N4 C17 105.5(2) . . ?
C11 N3 C17 106.8(2) . . ?
C10 N3 C17 126.8(2) . . ?
C10 N3 C11 126.2(2) . . ?
C7 N1 Cu1 136.42(19) . . ?
C9 N1 Cu1 105.19(18) . . ?
C9 N1 C7 118.2(2) . . ?
C33 N5 Cu2 135.87(19) . . ?
C35 N5 Cu2 103.17(18) . . ?
C35 N5 C33 118.4(2) . . ?
N7 C43 N8 113.4(2) . . ?
C44 C43 N8 124.1(2) . . ?
C44 C43 N7 122.4(2) . . ?
H5b O5 H5a 109.5 . . ?
C24 C26 N2 115.1(2) . . ?
C25 C26 N2 122.7(2) . . ?
C25 C26 C24 122.2(2) . . ?
C17 C18 N2 116.1(2) . . ?
C19 C18 N2 122.8(2) . . ?
C19 C18 C17 121.1(2) . . ?
C43 C44 N6 115.6(2) . . ?
C45 C44 N6 123.0(2) . . ?
C45 C44 C43 121.3(2) . . ?
N3 C17 N4 112.8(2) . . ?
C18 C17 N4 125.5(2) . . ?
C18 C17 N3 121.6(2) . . ?
C26 C24 O2 118.0(2) . . ?
C23 C24 O2 124.1(3) . . ?
C23 C24 C26 117.9(3) . . ?
C36 C33 N5 119.5(2) . . ?
C32 C33 N5 122.5(3) . . ?
C32 C33 C36 117.9(3) . . ?
C20 C25 C26 117.1(2) . . ?
C21 C25 C26 118.1(3) . . ?
C21 C25 C20 124.7(3) . . ?
C51 C52 N6 121.9(2) . . ?
C50 C52 N6 115.2(2) . . ?
C50 C52 C51 122.9(2) . . ?
C10 C7 N1 118.7(2) . . ?
C6 C7 N1 123.0(3) . . ?
C6 C7 C10 118.3(3) . . ?
C42 C37 N7 105.3(2) . . ?
C38 C37 N7 131.9(3) . . ?
C38 C37 C42 122.8(2) . . ?
C37 C42 N8 109.6(2) . . ?
C41 C42 N8 130.6(3) . . ?
C41 C42 C37 119.8(3) . . ?
H19 C19 C18 120.21(16) . . ?
C20 C19 C18 119.6(3) . . ?
C20 C19 H19 120.21(16) . . ?
C11 C16 N4 109.4(2) . . ?
C15 C16 N4 130.9(3) . . ?
C15 C16 C11 119.7(2) . . ?
C1 C9 N1 116.4(2) . . ?
C8 C9 N1 122.3(3) . . ?
C8 C9 C1 121.3(3) . . ?
C16 C11 N3 105.5(2) . . ?
C12 C11 N3 131.4(3) . . ?
C12 C11 C16 123.1(3) . . ?
C19 C20 C25 120.0(3) . . ?
H20 C20 C25 120.00(16) . . ?
H20 C20 C19 120.00(16) . . ?
H45 C45 C44 120.48(16) . . ?
C46 C45 C44 119.0(3) . . ?
C46 C45 H45 120.48(17) . . ?
H38 C38 C37 121.61(17) . . ?
C39 C38 C37 116.8(3) . . ?
C39 C38 H38 121.61(19) . . ?
C35 C27 O3 119.3(3) . . ?
C28 C27 O3 123.3(3) . . ?
C28 C27 C35 117.5(3) . . ?
C46 C51 C52 117.0(2) . . ?
C47 C51 C52 117.6(3) . . ?
C47 C51 C46 125.3(3) . . ?
C9 C1 O1 119.9(2) . . ?
C2 C1 O1 123.3(3) . . ?
C2 C1 C9 116.9(3) . . ?
C52 C50 O4 118.8(2) . . ?
C49 C50 O4 125.0(3) . . ?
C49 C50 C52 116.1(3) . . ?
C27 C35 N5 116.6(3) . . ?
C34 C35 N5 122.5(3) . . ?
C34 C35 C27 120.9(3) . . ?
C7 C10 N3 113.1(2) . . ?
H10a C10 N3 108.96(14) . . ?
H10a C10 C7 108.96(15) . . ?
H10b C10 N3 108.96(14) . . ?
H10b C10 C7 108.96(15) . . ?
H10b C10 H10a 107.8 . . ?
C33 C36 N7 115.2(2) . . ?
H36a C36 N7 108.47(15) . . ?
H36a C36 C33 108.47(14) . . ?
H36b C36 N7 108.47(14) . . ?
H36b C36 C33 108.47(16) . . ?
H36b C36 H36a 107.5 . . ?
H15 C15 C16 121.03(16) . . ?
C14 C15 C16 117.9(3) . . ?
C14 C15 H15 121.0(2) . . ?
C31 C34 C35 116.7(3) . . ?
C30 C34 C35 119.2(3) . . ?
C30 C34 C31 124.1(3) . . ?
H41 C41 C42 121.51(17) . . ?
C40 C41 C42 117.0(3) . . ?
C40 C41 H41 121.51(18) . . ?
C51 C46 C45 120.2(3) . . ?
H46 C46 C45 119.89(17) . . ?
H46 C46 C51 119.89(15) . . ?
C4 C8 C9 118.3(3) . . ?
C5 C8 C9 116.7(3) . . ?
C5 C8 C4 125.1(3) . . ?
H23 C23 C24 120.14(18) . . ?
C22 C23 C24 119.7(3) . . ?
C22 C23 H23 120.14(18) . . ?
H31 C31 C34 120.01(17) . . ?
C32 C31 C34 120.0(3) . . ?
C32 C31 H31 120.0(2) . . ?
H21 C21 C25 120.60(18) . . ?
C22 C21 C25 118.8(3) . . ?
C22 C21 H21 120.60(17) . . ?
C31 C32 C33 119.8(3) . . ?
H32 C32 C33 120.10(18) . . ?
H32 C32 C31 120.1(2) . . ?
H39 C39 C38 119.44(19) . . ?
C40 C39 C38 121.1(3) . . ?
C40 C39 H39 119.44(17) . . ?
C39 C40 C41 122.5(3) . . ?
H40 C40 C41 118.76(18) . . ?
H40 C40 C39 118.76(17) . . ?
C21 C22 C23 123.3(3) . . ?
H22 C22 C23 118.36(18) . . ?
H22 C22 C21 118.36(17) . . ?
H12 C12 C11 122.02(19) . . ?
C13 C12 C11 116.0(3) . . ?
C13 C12 H12 122.02(18) . . ?
H14 C14 C15 119.3(2) . . ?
C13 C14 C15 121.3(3) . . ?
C13 C14 H14 119.33(18) . . ?
H6 C6 C7 120.7(2) . . ?
C5 C6 C7 118.5(3) . . ?
C5 C6 H6 120.7(2) . . ?
H47 C47 C51 120.40(18) . . ?
C48 C47 C51 119.2(3) . . ?
C48 C47 H47 120.40(18) . . ?
H49 C49 C50 119.49(18) . . ?
C48 C49 C50 121.0(3) . . ?
C48 C49 H49 119.49(18) . . ?
H30 C30 C34 120.6(2) . . ?
C29 C30 C34 118.9(3) . . ?
C29 C30 H30 120.55(19) . . ?
H4 C4 C8 120.2(2) . . ?
C3 C4 C8 119.6(3) . . ?
C3 C4 H4 120.2(2) . . ?
H2 C2 C1 119.5(2) . . ?
C3 C2 C1 121.0(4) . . ?
C3 C2 H2 119.5(2) . . ?
C6 C5 C8 121.3(3) . . ?
H5 C5 C8 119.35(18) . . ?
H5 C5 C6 119.3(2) . . ?
C49 C48 C47 122.9(3) . . ?
H48 C48 C47 118.55(18) . . ?
H48 C48 C49 118.55(18) . . ?
H29 C29 C30 118.66(19) . . ?
C28 C29 C30 122.7(3) . . ?
C28 C29 H29 118.7(2) . . ?
C29 C28 C27 120.8(3) . . ?
H28 C28 C27 119.6(2) . . ?
H28 C28 C29 119.6(2) . . ?
C14 C13 C12 122.0(3) . . ?
H13 C13 C12 118.98(18) . . ?
H13 C13 C14 118.98(18) . . ?
C2 C3 C4 122.5(3) . . ?
H3 C3 C4 118.8(2) . . ?
H3 C3 C2 118.8(2) . . ?

loop_
_geom_bond_atom_site_label_1
_geom_bond_atom_site_label_2
_geom_bond_distance
_geom_bond_site_symmetry_2
_geom_bond_publ_flag
Cu1 O1 1.9076(18) . ?
Cu1 O2 1.9663(18) . ?
Cu1 N2 2.044(2) . ?
Cu1 N8 2.140(2) . ?
Cu1 N1 2.215(2) . ?
Cu2 O4 1.9817(18) . ?
Cu2 O3 1.9121(19) . ?
Cu2 N6 2.031(2) . ?
Cu2 N4 2.084(2) . ?
Cu2 N5 2.207(2) . ?
O4 C50 1.303(3) . ?
O1 C1 1.309(3) . ?
O3 C27 1.320(3) . ?
O2 C24 1.322(3) . ?
N2 C26 1.374(3) . ?
N2 C18 1.335(3) . ?
N8 C43 1.329(3) . ?
N8 C42 1.395(3) . ?
N6 C44 1.331(3) . ?
N6 C52 1.376(3) . ?
N7 C43 1.352(3) . ?
N7 C37 1.393(3) . ?
N7 C36 1.456(3) . ?
N4 C17 1.315(3) . ?
N4 C16 1.395(3) . ?
N3 C17 1.363(3) . ?
N3 C11 1.391(3) . ?
N3 C10 1.457(3) . ?
N1 C7 1.320(4) . ?
N1 C9 1.375(3) . ?
N5 C33 1.320(3) . ?
N5 C35 1.374(3) . ?
C43 C44 1.478(4) . ?
O5 H5a 0.8501 . ?
O5 H5b 0.8499 . ?
C26 C24 1.423(4) . ?
C26 C25 1.413(3) . ?
C18 C17 1.485(4) . ?
C18 C19 1.395(4) . ?
C44 C45 1.397(4) . ?
C24 C23 1.381(4) . ?
C33 C36 1.516(4) . ?
C33 C32 1.405(4) . ?
C25 C20 1.400(4) . ?
C25 C21 1.421(4) . ?
C52 C51 1.419(4) . ?
C52 C50 1.426(4) . ?
C7 C10 1.506(4) . ?
C7 C6 1.407(4) . ?
C37 C42 1.406(4) . ?
C37 C38 1.386(4) . ?
C42 C41 1.391(4) . ?
C19 H19 0.9300 . ?
C19 C20 1.369(4) . ?
C16 C11 1.395(4) . ?
C16 C15 1.385(4) . ?
C9 C1 1.424(4) . ?
C9 C8 1.423(4) . ?
C11 C12 1.386(4) . ?
C20 H20 0.9300 . ?
C45 H45 0.9300 . ?
C45 C46 1.373(4) . ?
C38 H38 0.9300 . ?
C38 C39 1.374(4) . ?
C27 C35 1.424(4) . ?
C27 C28 1.385(4) . ?
C51 C46 1.414(4) . ?
C51 C47 1.413(4) . ?
C1 C2 1.402(4) . ?
C50 C49 1.392(4) . ?
C35 C34 1.422(4) . ?
C10 H10a 0.9700 . ?
C10 H10b 0.9700 . ?
C36 H36a 0.9700 . ?
C36 H36b 0.9700 . ?
C15 H15 0.9300 . ?
C15 C14 1.379(4) . ?
C34 C31 1.408(4) . ?
C34 C30 1.407(4) . ?
C41 H41 0.9300 . ?
C41 C40 1.387(4) . ?
C46 H46 0.9300 . ?
C8 C4 1.426(5) . ?
C8 C5 1.387(5) . ?
C23 H23 0.9300 . ?
C23 C22 1.407(4) . ?
C31 H31 0.9300 . ?
C31 C32 1.364(4) . ?
C21 H21 0.9300 . ?
C21 C22 1.364(4) . ?
C32 H32 0.9300 . ?
C39 H39 0.9300 . ?
C39 C40 1.394(4) . ?
C40 H40 0.9300 . ?
C22 H22 0.9300 . ?
C12 H12 0.9300 . ?
C12 C13 1.377(4) . ?
C14 H14 0.9300 . ?
C14 C13 1.389(4) . ?
C6 H6 0.9300 . ?
C6 C5 1.367(5) . ?
C47 H47 0.9300 . ?
C47 C48 1.366(4) . ?
C49 H49 0.9300 . ?
C49 C48 1.392(4) . ?
C30 H30 0.9300 . ?
C30 C29 1.358(5) . ?
C4 H4 0.9300 . ?
C4 C3 1.348(5) . ?
C2 H2 0.9300 . ?
C2 C3 1.393(5) . ?
C5 H5 0.9300 . ?
C48 H48 0.9300 . ?
C29 H29 0.9300 . ?
C29 C28 1.400(5) . ?
C28 H28 0.9300 . ?
C13 H13 0.9300 . ?
C3 H3 0.9300 . ?
